data_1503404
loop_
_publ_author_name
'B\'elanger, Guillaume'
'Darsigny, V\'eronique'
'Dor\'e, Micha\"el'
'L\'evesque, Fran\,cois'

_publ_section_title
;
 Highly diastereoselective synthesis of substituted pyrrolidines using a
 sequence of azomethine ylide cycloaddition and nucleophilic cyclization.
;
_journal_issue 7
_journal_name_full 'Organic letters'
_journal_page_first 1396
_journal_page_last 1399
_journal_paper_doi 10.1021/ol902767b
_journal_volume 12
_journal_year 2010
_chemical_formula_sum 'C22 H22 N2 O4'
_chemical_formula_weight 378.42
_chemical_name_systematic
;
 ?
;
_space_group_IT_number 2
_symmetry_cell_setting triclinic
_symmetry_space_group_name_Hall '-P 1'
_symmetry_space_group_name_H-M 'P -1'
_atom_sites_solution_hydrogens geom
_atom_sites_solution_primary direct
_atom_sites_solution_secondary difmap
_audit_conform_dict_location ftp://ftp.iucr.org/pub/cif_core.dic
_audit_conform_dict_name cif_core.dic
_audit_conform_dict_version 2.3
_audit_creation_date 2009-03-16T13:10:06-00:00
_audit_creation_method 'WinGX routine CIF_UPDATE'
_cell_angle_alpha 102.52(2)
_cell_angle_beta 92.08(3)
_cell_angle_gamma 105.12(2)
_cell_formula_units_Z 4
_cell_length_a 8.950(3)
_cell_length_b 14.718(3)
_cell_length_c 15.388(4)
_cell_measurement_reflns_used 20
_cell_measurement_temperature 293(2)
_cell_measurement_theta_max 35
_cell_measurement_theta_min 30
_cell_volume 1901.0(9)
_computing_cell_refinement Difrac
_computing_data_collection Difrac
_computing_data_reduction NRCVAX
_computing_structure_refinement 'SHELXL-97 (Sheldrick, 1997)'
_computing_structure_solution 'SHELXS-97 (Sheldrick, 1997)'
_diffrn_ambient_temperature 293(2)
_diffrn_measured_fraction_theta_full 0.963
_diffrn_measured_fraction_theta_max 0.962
_diffrn_measurement_device_type CAD4
_diffrn_measurement_method Omega
_diffrn_radiation_monochromator graphite
_diffrn_radiation_type CuK\a
_diffrn_radiation_wavelength 1.54176
_diffrn_reflns_av_R_equivalents 0
_diffrn_reflns_av_unetI/netI 0.0843
_diffrn_reflns_limit_h_max 10
_diffrn_reflns_limit_h_min -10
_diffrn_reflns_limit_k_max 17
_diffrn_reflns_limit_k_min 0
_diffrn_reflns_limit_l_max 18
_diffrn_reflns_limit_l_min -18
_diffrn_reflns_number 6933
_diffrn_reflns_theta_full 70
_diffrn_reflns_theta_max 70.08
_diffrn_reflns_theta_min 2.96
_diffrn_standards_decay_% 0
_diffrn_standards_interval_count 100
_diffrn_standards_number 1
_exptl_absorpt_coefficient_mu 0.748
_exptl_absorpt_correction_T_max 0.8961
_exptl_absorpt_correction_T_min 0.8068
_exptl_absorpt_correction_type psi-scan
_exptl_absorpt_process_details Empirical
_exptl_crystal_colour Colorless
_exptl_crystal_density_diffrn 1.322
_exptl_crystal_density_method 'not measured'
_exptl_crystal_description Plate
_exptl_crystal_F_000 800
_exptl_crystal_size_max 0.3
_exptl_crystal_size_mid 0.25
_exptl_crystal_size_min 0.15
_refine_diff_density_max 0.206
_refine_diff_density_min -0.243
_refine_diff_density_rms 0.048
_refine_ls_extinction_coef 0.0095(11)
_refine_ls_extinction_expression Fc^*^=kFc[1+0.001xFc^2^\l^3^/sin(2\q)]^-1/4^
_refine_ls_extinction_method SHELXL
_refine_ls_goodness_of_fit_ref 0.912
_refine_ls_hydrogen_treatment none
_refine_ls_matrix_type full
_refine_ls_number_parameters 506
_refine_ls_number_reflns 6933
_refine_ls_number_restraints 0
_refine_ls_restrained_S_all 0.912
_refine_ls_R_factor_all 0.2189
_refine_ls_R_factor_gt 0.0845
_refine_ls_shift/su_max 0
_refine_ls_shift/su_mean 0
_refine_ls_structure_factor_coef Fsqd
_refine_ls_weighting_details 'calc w=1/[\s^2^(Fo^2^)+(0.1366P)^2^+0.0000P] where P=(Fo^2^+2Fc^2^)/3'
_refine_ls_weighting_scheme calc
_refine_ls_wR_factor_gt 0.2134
_refine_ls_wR_factor_ref 0.2744
_reflns_number_gt 2409
_reflns_number_total 6933
_reflns_threshold_expression >2sigma(I)
_cod_data_source_file ol902767b_si_002.cif
_cod_data_source_block vd2122
_cod_depositor_comments
;
The following automatic conversions were performed:

'_symmetry_cell_setting' value 'Triclinic' changed to 'triclinic'
according to /home/saulius/struct/CIF-dictionaries/cif_core.dic
dictionary named 'cif_core.dic' version 2.4.2 from
2011-04-26.

'_exptl_absorpt_correction_type' value 'Psi-Scan'
changed to 'psi-scan' according to
/home/saulius/struct/CIF-dictionaries/cif_core.dic dictionary named
'cif_core.dic' version 2.4.2 from 2011-04-26.

Automatic conversion script
Id: cif_fix_values 1715 2011-07-08 13:25:40Z adriana 
;
_cod_original_cell_volume 1900.8(9)
_cod_original_sg_symbol_H-M P-1
_cod_database_code 1503404

loop_
_symmetry_equiv_pos_as_xyz
'x, y, z'
'-x, -y, -z'

loop_
_atom_site_label
_atom_site_type_symbol
_atom_site_fract_x
_atom_site_fract_y
_atom_site_fract_z
_atom_site_U_iso_or_equiv
_atom_site_adp_type
_atom_site_occupancy
_atom_site_symmetry_multiplicity
_atom_site_calc_flag
_atom_site_refinement_flags
C1 C 0.7614(8) 0.1593(4) 0.6300(3) 0.0908(16) Uani 1 1 d .
C2 C 0.6081(7) 0.1196(4) 0.6375(3) 0.0894(16) Uani 1 1 d .
C3 C 0.5561(7) 0.0210(4) 0.6343(3) 0.0921(16) Uani 1 1 d .
H3 H 0.4514 -0.0072 0.6381 0.111 Uiso 1 1 calc R
C4 C 0.6598(7) -0.0359(4) 0.6254(3) 0.0863(15) Uani 1 1 d .
C5 C 0.5990(6) -0.1435(3) 0.6213(4) 0.0909(16) Uani 1 1 d .
H5 H 0.591 -0.153 0.6822 0.109 Uiso 1 1 calc R
C6 C 0.4463(7) -0.1992(4) 0.5642(4) 0.0906(15) Uani 1 1 d .
H6 H 0.4324 -0.17 0.5141 0.109 Uiso 1 1 calc R
C7 C 0.3088(7) -0.2121(4) 0.6122(4) 0.0944(16) Uani 1 1 d .
N8 N 0.2478(5) -0.3112(3) 0.6132(3) 0.0862(12) Uani 1 1 d .
C9 C 0.3361(7) -0.3667(4) 0.5641(3) 0.0903(16) Uani 1 1 d .
C10 C 0.4606(7) -0.3029(4) 0.5297(4) 0.0931(16) Uani 1 1 d .
H10 H 0.4511 -0.3205 0.4642 0.112 Uiso 1 1 calc R
C11 C 0.6254(7) -0.2973(4) 0.5682(4) 0.114(2) Uani 1 1 d .
H11A H 0.6236 -0.3145 0.6256 0.137 Uiso 1 1 calc R
H11B H 0.6727 -0.3392 0.5274 0.137 Uiso 1 1 calc R
C12 C 0.8639(7) -0.1568(4) 0.6250(4) 0.1099(19) Uani 1 1 d .
H12A H 0.9293 -0.1975 0.6011 0.132 Uiso 1 1 calc R
H12B H 0.8589 -0.1556 0.6881 0.132 Uiso 1 1 calc R
C13 C 0.9305(7) -0.0560(4) 0.6130(5) 0.119(2) Uani 1 1 d .
H13A H 0.9681 -0.0597 0.5544 0.143 Uiso 1 1 calc R
H13B H 1.0185 -0.0229 0.6574 0.143 Uiso 1 1 calc R
C14 C 0.8135(7) 0.0024(4) 0.6218(3) 0.0905(16) Uani 1 1 d .
C15 C 0.8661(7) 0.1035(4) 0.6236(4) 0.1048(18) Uani 1 1 d .
H15 H 0.9709 0.1321 0.6204 0.126 Uiso 1 1 calc R
C16 C 0.9638(8) 0.3031(5) 0.6241(5) 0.137(2) Uani 1 1 d .
H16A H 0.9775 0.3707 0.6275 0.206 Uiso 1 1 calc R
H16B H 0.9921 0.2732 0.5676 0.206 Uiso 1 1 calc R
H16C H 1.0285 0.2956 0.6717 0.206 Uiso 1 1 calc R
C17 C 0.3500(7) 0.1388(4) 0.6447(4) 0.1109(19) Uani 1 1 d .
H17A H 0.2986 0.1893 0.6525 0.166 Uiso 1 1 calc R
H17B H 0.3299 0.1057 0.6922 0.166 Uiso 1 1 calc R
H17C H 0.3116 0.0937 0.5883 0.166 Uiso 1 1 calc R
C18 C 0.1204(6) -0.3497(3) 0.6565(4) 0.0837(15) Uani 1 1 d .
C19 C 0.1327(7) -0.3274(4) 0.7506(4) 0.0940(16) Uani 1 1 d .
H19 H 0.2244 -0.2878 0.7837 0.113 Uiso 1 1 calc R
C20 C 0.0082(8) -0.3650(4) 0.7919(4) 0.1015(17) Uani 1 1 d .
H20 H 0.0156 -0.3492 0.8541 0.122 Uiso 1 1 calc R
C21 C -0.1273(8) -0.4248(4) 0.7464(4) 0.1025(18) Uani 1 1 d .
H21 H -0.209 -0.4513 0.777 0.123 Uiso 1 1 calc R
C22 C -0.1416(7) -0.4455(4) 0.6538(4) 0.1036(18) Uani 1 1 d .
H22 H -0.234 -0.485 0.6213 0.124 Uiso 1 1 calc R
C23 C -0.0180(7) -0.4071(3) 0.6106(4) 0.0939(16) Uani 1 1 d .
H23 H -0.0283 -0.4203 0.5485 0.113 Uiso 1 1 calc R
N1 N 0.7066(6) -0.1954(3) 0.5772(3) 0.0982(14) Uani 1 1 d .
O1 O 0.8048(5) 0.2579(3) 0.6322(3) 0.1184(14) Uani 1 1 d .
O2 O 0.5142(5) 0.1801(2) 0.6464(2) 0.1042(12) Uani 1 1 d .
O3 O 0.3067(5) -0.4545(3) 0.5533(2) 0.1095(13) Uani 1 1 d .
O4 O 0.2449(5) -0.1518(3) 0.6516(3) 0.1122(13) Uani 1 1 d .
C24 C 0.6186(9) 0.8692(4) 0.8804(4) 0.0972(17) Uani 1 1 d .
C25 C 0.5010(7) 0.9175(4) 0.8807(3) 0.0852(15) Uani 1 1 d .
C26 C 0.5494(7) 1.0166(4) 0.8815(3) 0.0851(14) Uani 1 1 d .
H26 H 0.4755 1.0508 0.8809 0.102 Uiso 1 1 calc R
C27 C 0.7048(8) 1.0642(4) 0.8831(3) 0.0892(15) Uani 1 1 d .
C28 C 0.7535(6) 1.1715(4) 0.8840(4) 0.0896(15) Uani 1 1 d .
H28 H 0.744 1.1793 0.8226 0.107 Uiso 1 1 calc R
C29 C 0.6733(6) 1.2385(3) 0.9440(4) 0.0912(16) Uani 1 1 d .
H29 H 0.6434 1.216 0.998 0.109 Uiso 1 1 calc R
C30 C 0.5373(8) 1.2555(4) 0.8943(4) 0.0904(16) Uani 1 1 d .
N31 N 0.5820(6) 1.3513(3) 0.8849(3) 0.0899(13) Uani 1 1 d .
C32 C 0.7315(8) 1.4036(4) 0.9255(4) 0.1000(17) Uani 1 1 d .
C33 C 0.7970(7) 1.3372(4) 0.9665(4) 0.0953(16) Uani 1 1 d .
H33 H 0.8169 1.3621 1.0315 0.114 Uiso 1 1 calc R
C34 C 0.9447(7) 1.3183(4) 0.9275(4) 0.1084(19) Uani 1 1 d .
H34A H 0.9541 1.3324 0.8688 0.13 Uiso 1 1 calc R
H34B H 1.0376 1.3558 0.9668 0.13 Uiso 1 1 calc R
C35 C 1.0196(7) 1.1679(5) 0.8716(5) 0.116(2) Uani 1 1 d .
H35A H 1.1267 1.2036 0.8926 0.14 Uiso 1 1 calc R
H35B H 1.0025 1.1667 0.8087 0.14 Uiso 1 1 calc R
C36 C 0.9883(7) 1.0662(5) 0.8840(4) 0.116(2) Uani 1 1 d .
H36A H 1.033 1.0287 0.8375 0.139 Uiso 1 1 calc R
H36B H 1.04 1.0679 0.9411 0.139 Uiso 1 1 calc R
C37 C 0.8193(7) 1.0165(4) 0.8812(4) 0.0938(16) Uani 1 1 d .
C38 C 0.7721(9) 0.9162(4) 0.8800(4) 0.1085(19) Uani 1 1 d .
H38 H 0.8464 0.8821 0.8789 0.13 Uiso 1 1 calc R
C39 C 0.6695(9) 0.7177(5) 0.8826(5) 0.151(3) Uani 1 1 d .
H39A H 0.6164 0.6514 0.8802 0.226 Uiso 1 1 calc R
H39B H 0.7368 0.7448 0.9373 0.226 Uiso 1 1 calc R
H39C H 0.7302 0.721 0.8326 0.226 Uiso 1 1 calc R
C40 C 0.2347(7) 0.9147(4) 0.8800(4) 0.1107(19) Uani 1 1 d .
H40A H 0.1354 0.8698 0.8804 0.166 Uiso 1 1 calc R
H40B H 0.2354 0.9391 0.827 0.166 Uiso 1 1 calc R
H40C H 0.2531 0.9674 0.9319 0.166 Uiso 1 1 calc R
C41 C 0.4844(6) 1.3916(3) 0.8374(4) 0.0831(14) Uani 1 1 d .
C42 C 0.3691(8) 1.4241(4) 0.8779(4) 0.1051(18) Uani 1 1 d .
H42 H 0.3504 1.4176 0.9356 0.126 Uiso 1 1 calc R
C43 C 0.2808(8) 1.4662(4) 0.8339(5) 0.117(2) Uani 1 1 d .
H43 H 0.205 1.4907 0.8624 0.14 Uiso 1 1 calc R
C44 C 0.3044(8) 1.4723(4) 0.7472(5) 0.1068(19) Uani 1 1 d .
H44 H 0.2426 1.4993 0.7165 0.128 Uiso 1 1 calc R
C45 C 0.4178(8) 1.4389(4) 0.7067(4) 0.1056(18) Uani 1 1 d .
H45 H 0.4355 1.4446 0.6487 0.127 Uiso 1 1 calc R
C46 C 0.5069(7) 1.3964(3) 0.7508(4) 0.0977(17) Uani 1 1 d .
H46 H 0.5818 1.3712 0.722 0.117 Uiso 1 1 calc R
N3 N 0.9147(6) 1.2143(4) 0.9224(3) 0.1063(14) Uani 1 1 d .
O5 O 0.5580(5) 0.7715(3) 0.8793(3) 0.1218(14) Uani 1 1 d .
O6 O 0.3542(5) 0.8664(2) 0.8812(2) 0.0960(11) Uani 1 1 d .
O7 O 0.4109(5) 1.2003(3) 0.8693(3) 0.1070(13) Uani 1 1 d .
O8 O 0.7885(5) 1.4876(3) 0.9260(3) 0.1140(13) Uani 1 1 d .

loop_
_atom_site_aniso_label
_atom_site_aniso_U_11
_atom_site_aniso_U_22
_atom_site_aniso_U_33
_atom_site_aniso_U_23
_atom_site_aniso_U_13
_atom_site_aniso_U_12
C1 0.104(5) 0.084(4) 0.076(4) 0.027(3) 0.019(3) 0.003(4)
C2 0.117(5) 0.070(3) 0.078(4) 0.024(3) 0.021(3) 0.011(3)
C3 0.092(4) 0.076(3) 0.104(4) 0.028(3) 0.010(3) 0.011(3)
C4 0.099(4) 0.077(3) 0.079(4) 0.019(3) 0.008(3) 0.016(3)
C5 0.098(4) 0.071(3) 0.098(4) 0.022(3) 0.008(3) 0.012(3)
C6 0.096(4) 0.078(3) 0.091(4) 0.019(3) 0.006(3) 0.014(3)
C7 0.094(4) 0.067(3) 0.117(5) 0.021(3) 0.001(4) 0.013(3)
N8 0.089(3) 0.060(2) 0.098(3) 0.009(2) 0.006(2) 0.007(2)
C9 0.116(5) 0.074(3) 0.076(4) 0.015(3) 0.012(3) 0.019(3)
C10 0.120(5) 0.081(3) 0.073(3) 0.005(3) 0.003(3) 0.031(3)
C11 0.123(5) 0.073(4) 0.137(5) 0.012(3) -0.003(4) 0.027(3)
C12 0.105(5) 0.110(5) 0.127(5) 0.045(4) 0.032(4) 0.033(4)
C13 0.101(5) 0.109(5) 0.141(6) 0.026(4) 0.000(4) 0.021(4)
C14 0.105(5) 0.086(4) 0.078(4) 0.020(3) 0.025(3) 0.018(4)
C15 0.094(4) 0.093(4) 0.111(5) 0.023(3) -0.014(3) 0.001(4)
C16 0.121(6) 0.105(5) 0.173(7) 0.054(4) 0.024(5) -0.010(4)
C17 0.101(5) 0.103(4) 0.135(5) 0.043(4) 0.035(4) 0.024(4)
C18 0.079(4) 0.055(3) 0.110(5) 0.012(3) 0.005(3) 0.012(3)
C19 0.083(4) 0.076(3) 0.107(5) 0.010(3) 0.009(3) 0.004(3)
C20 0.108(5) 0.095(4) 0.094(4) 0.018(3) 0.000(4) 0.020(4)
C21 0.128(5) 0.070(3) 0.110(5) 0.022(3) 0.017(4) 0.026(3)
C22 0.114(5) 0.070(3) 0.103(5) 0.006(3) -0.003(4) -0.002(3)
C23 0.103(4) 0.072(3) 0.094(4) 0.017(3) -0.001(4) 0.005(3)
N1 0.097(4) 0.087(3) 0.114(4) 0.025(3) 0.020(3) 0.029(3)
O1 0.130(4) 0.078(2) 0.134(3) 0.031(2) 0.006(3) 0.002(2)
O2 0.127(3) 0.078(2) 0.112(3) 0.030(2) 0.023(2) 0.029(2)
O3 0.146(3) 0.073(2) 0.108(3) 0.011(2) 0.013(2) 0.034(2)
O4 0.121(3) 0.074(2) 0.147(4) 0.026(2) 0.030(3) 0.032(2)
C24 0.125(5) 0.076(4) 0.098(4) 0.022(3) 0.020(4) 0.038(4)
C25 0.101(4) 0.070(3) 0.082(4) 0.014(3) 0.000(3) 0.023(3)
C26 0.092(4) 0.078(3) 0.087(4) 0.021(3) 0.009(3) 0.027(3)
C27 0.107(5) 0.086(4) 0.076(4) 0.010(3) -0.006(3) 0.039(4)
C28 0.085(4) 0.081(3) 0.101(4) 0.023(3) 0.022(3) 0.016(3)
C29 0.107(4) 0.076(3) 0.086(4) 0.020(3) 0.005(3) 0.016(3)
C30 0.095(4) 0.078(4) 0.112(4) 0.044(3) 0.021(4) 0.026(3)
N31 0.107(3) 0.067(2) 0.093(3) 0.029(2) 0.001(3) 0.012(2)
C32 0.119(5) 0.079(4) 0.094(4) 0.025(3) -0.008(4) 0.013(4)
C33 0.099(4) 0.090(4) 0.088(4) 0.031(3) -0.003(3) 0.006(3)
C34 0.088(4) 0.097(4) 0.125(5) 0.027(4) 0.001(4) 0.000(3)
C35 0.088(4) 0.123(5) 0.140(6) 0.047(4) 0.015(4) 0.018(4)
C36 0.115(5) 0.119(5) 0.116(5) 0.026(4) 0.017(4) 0.038(4)
C37 0.093(4) 0.096(4) 0.093(4) 0.023(3) 0.012(3) 0.025(4)
C38 0.140(6) 0.088(4) 0.105(5) 0.015(3) 0.014(4) 0.051(4)
C39 0.178(7) 0.100(5) 0.199(8) 0.038(5) 0.024(6) 0.076(5)
C40 0.122(5) 0.094(4) 0.125(5) 0.014(3) 0.003(4) 0.054(4)
C41 0.082(4) 0.067(3) 0.096(4) 0.026(3) 0.000(3) 0.010(3)
C42 0.120(5) 0.093(4) 0.109(5) 0.037(4) 0.021(4) 0.030(4)
C43 0.146(6) 0.086(4) 0.124(6) 0.018(4) 0.007(5) 0.046(4)
C44 0.134(6) 0.081(4) 0.106(5) 0.014(3) -0.009(4) 0.040(4)
C45 0.146(6) 0.083(4) 0.096(4) 0.033(3) 0.005(4) 0.036(4)
C46 0.130(5) 0.064(3) 0.096(4) 0.016(3) 0.011(4) 0.022(3)
N3 0.109(4) 0.097(3) 0.117(4) 0.035(3) 0.021(3) 0.027(3)
O5 0.151(4) 0.082(3) 0.139(3) 0.020(2) 0.013(3) 0.049(3)
O6 0.100(3) 0.071(2) 0.110(3) 0.0117(19) 0.006(2) 0.020(2)
O7 0.092(3) 0.080(2) 0.158(4) 0.052(2) 0.020(3) 0.017(2)
O8 0.136(3) 0.079(2) 0.115(3) 0.032(2) -0.007(2) 0.003(2)

loop_
_atom_type_symbol
_atom_type_description
_atom_type_scat_dispersion_real
_atom_type_scat_dispersion_imag
_atom_type_scat_source
C C 0.0181 0.0091 'International Tables Vol C Tables 4.2.6.8 and 6.1.1.4'
H H 0 0 'International Tables Vol C Tables 4.2.6.8 and 6.1.1.4'
N N 0.0311 0.018 'International Tables Vol C Tables 4.2.6.8 and 6.1.1.4'
O O 0.0492 0.0322 'International Tables Vol C Tables 4.2.6.8 and 6.1.1.4'

loop_
_geom_angle_atom_site_label_1
_geom_angle_atom_site_label_2
_geom_angle_atom_site_label_3
_geom_angle
C2 C1 C15 120.7(5)
C2 C1 O1 115.9(6)
C15 C1 O1 123.3(5)
C1 C2 O2 117.0(5)
C1 C2 C3 119.0(6)
O2 C2 C3 124.1(6)
C2 C3 C4 120.5(5)
C14 C4 C3 121.7(5)
C14 C4 C5 119.1(5)
C3 C4 C5 119.2(5)
N1 C5 C4 109.9(5)
N1 C5 C6 101.0(4)
C4 C5 C6 117.9(5)
C7 C6 C5 115.5(5)
C7 C6 C10 104.2(5)
C5 C6 C10 105.2(4)
O4 C7 N8 119.3(5)
O4 C7 C6 130.4(5)
N8 C7 C6 110.3(5)
C18 N8 C9 123.9(4)
C18 N8 C7 126.2(5)
C9 N8 C7 109.9(5)
O3 C9 N8 123.2(5)
O3 C9 C10 127.9(5)
N8 C9 C10 108.9(5)
C9 C10 C6 106.6(5)
C9 C10 C11 114.1(5)
C6 C10 C11 103.7(4)
N1 C11 C10 101.9(4)
N1 C12 C13 108.3(5)
C12 C13 C14 112.8(5)
C4 C14 C15 117.6(6)
C4 C14 C13 123.7(5)
C15 C14 C13 118.8(6)
C1 C15 C14 120.4(6)
C23 C18 N8 122.3(6)
C23 C18 C19 118.6(5)
N8 C18 C19 119.1(5)
C20 C19 C18 118.6(5)
C19 C20 C21 122.9(6)
C20 C21 C22 118.9(6)
C23 C22 C21 119.2(6)
C22 C23 C18 121.8(6)
C11 N1 C12 118.8(5)
C11 N1 C5 103.9(4)
C12 N1 C5 110.9(4)
C1 O1 C16 118.2(5)
C2 O2 C17 118.3(4)
C38 C24 O5 126.2(6)
C38 C24 C25 121.7(6)
O5 C24 C25 112.1(6)
O6 C25 C26 125.2(5)
O6 C25 C24 117.9(5)
C26 C25 C24 116.8(6)
C27 C26 C25 121.1(5)
C26 C27 C37 121.9(5)
C26 C27 C28 119.9(5)
C37 C27 C28 118.1(6)
N3 C28 C27 109.8(5)
N3 C28 C29 100.4(4)
C27 C28 C29 118.3(5)
C30 C29 C28 112.9(5)
C30 C29 C33 104.7(4)
C28 C29 C33 103.5(5)
O7 C30 N31 124.4(5)
O7 C30 C29 128.0(5)
N31 C30 C29 107.6(5)
C30 N31 C32 113.7(5)
C30 N31 C41 123.2(5)
C32 N31 C41 123.2(4)
O8 C32 N31 123.1(5)
O8 C32 C33 129.4(6)
N31 C32 C33 107.5(5)
C32 C33 C34 114.1(5)
C32 C33 C29 106.4(5)
C34 C33 C29 105.9(5)
N3 C34 C33 100.7(4)
N3 C35 C36 108.4(5)
C37 C36 C35 113.4(5)
C27 C37 C38 117.6(6)
C27 C37 C36 123.2(6)
C38 C37 C36 119.3(6)
C24 C38 C37 120.7(6)
C42 C41 C46 120.1(6)
C42 C41 N31 120.3(6)
C46 C41 N31 119.6(6)
C41 C42 C43 120.1(6)
C42 C43 C44 119.9(7)
C45 C44 C43 119.9(6)
C44 C45 C46 120.4(6)
C41 C46 C45 119.5(6)
C35 N3 C28 111.6(5)
C35 N3 C34 115.1(5)
C28 N3 C34 105.2(4)
C24 O5 C39 115.9(5)
C25 O6 C40 118.1(4)

loop_
_geom_bond_atom_site_label_1
_geom_bond_atom_site_label_2
_geom_bond_distance
C1 C2 1.364(7)
C1 C15 1.391(7)
C1 O1 1.394(6)
C2 O2 1.366(6)
C2 C3 1.392(6)
C3 C4 1.395(7)
C4 C14 1.352(7)
C4 C5 1.520(6)
C5 N1 1.475(6)
C5 C6 1.525(7)
C6 C7 1.449(7)
C6 C10 1.543(7)
C7 O4 1.242(6)
C7 N8 1.421(6)
N8 C18 1.396(6)
N8 C9 1.406(6)
C9 O3 1.222(6)
C9 C10 1.455(7)
C10 C11 1.544(8)
C11 N1 1.460(6)
C12 N1 1.474(7)
C12 C13 1.502(7)
C13 C14 1.511(7)
C14 C15 1.432(7)
C16 O1 1.427(7)
C17 O2 1.433(6)
C18 C23 1.371(7)
C18 C19 1.407(7)
C19 C20 1.354(7)
C20 C21 1.360(7)
C21 C22 1.385(7)
C22 C23 1.369(7)
C24 C38 1.368(8)
C24 O5 1.395(6)
C24 C25 1.416(7)
C25 O6 1.335(6)
C25 C26 1.406(7)
C26 C27 1.380(7)
C27 C37 1.383(7)
C27 C28 1.522(7)
C28 N3 1.459(7)
C28 C29 1.537(7)
C29 C30 1.518(7)
C29 C33 1.539(7)
C30 O7 1.201(6)
C30 N31 1.402(6)
N31 C32 1.403(7)
N31 C41 1.436(6)
C32 O8 1.206(6)
C32 C33 1.496(7)
C33 C34 1.537(7)
C34 N3 1.467(6)
C35 N3 1.455(7)
C35 C36 1.505(7)
C36 C37 1.493(8)
C37 C38 1.422(8)
C39 O5 1.432(7)
C40 O6 1.432(6)
C41 C42 1.363(7)
C41 C46 1.368(7)
C42 C43 1.365(8)
C43 C44 1.377(8)
C44 C45 1.354(7)
C45 C46 1.375(7)

loop_
_geom_torsion_atom_site_label_1
_geom_torsion_atom_site_label_2
_geom_torsion_atom_site_label_3
_geom_torsion_atom_site_label_4
_geom_torsion
C15 C1 C2 O2 177.9(5)
O1 C1 C2 O2 -0.1(7)
C15 C1 C2 C3 -3.0(8)
O1 C1 C2 C3 178.9(4)
C1 C2 C3 C4 1.3(8)
O2 C2 C3 C4 -179.7(5)
C2 C3 C4 C14 1.5(8)
C2 C3 C4 C5 -179.4(5)
C14 C4 C5 N1 -23.4(7)
C3 C4 C5 N1 157.5(5)
C14 C4 C5 C6 -138.3(5)
C3 C4 C5 C6 42.6(7)
N1 C5 C6 C7 143.5(5)
C4 C5 C6 C7 -96.8(6)
N1 C5 C6 C10 29.2(5)
C4 C5 C6 C10 149.0(5)
C5 C6 C7 O4 66.3(8)
C10 C6 C7 O4 -178.8(6)
C5 C6 C7 N8 -111.6(5)
C10 C6 C7 N8 3.3(6)
O4 C7 N8 C18 -1.1(8)
C6 C7 N8 C18 177.0(5)
O4 C7 N8 C9 179.3(5)
C6 C7 N8 C9 -2.5(6)
C18 N8 C9 O3 1.6(8)
C7 N8 C9 O3 -178.8(5)
C18 N8 C9 C10 -179.0(5)
C7 N8 C9 C10 0.5(6)
O3 C9 C10 C6 -179.2(5)
N8 C9 C10 C6 1.5(6)
O3 C9 C10 C11 -65.4(8)
N8 C9 C10 C11 115.3(5)
C7 C6 C10 C9 -2.9(6)
C5 C6 C10 C9 119.0(5)
C7 C6 C10 C11 -123.6(5)
C5 C6 C10 C11 -1.7(6)
C9 C10 C11 N1 -142.5(5)
C6 C10 C11 N1 -27.0(6)
N1 C12 C13 C14 42.0(7)
C3 C4 C14 C15 -2.5(8)
C5 C4 C14 C15 178.5(5)
C3 C4 C14 C13 179.4(5)
C5 C4 C14 C13 0.4(8)
C12 C13 C14 C4 -10.1(8)
C12 C13 C14 C15 171.9(5)
C2 C1 C15 C14 2.0(8)
O1 C1 C15 C14 179.9(5)
C4 C14 C15 C1 0.8(8)
C13 C14 C15 C1 178.9(5)
C9 N8 C18 C23 -70.4(7)
C7 N8 C18 C23 110.1(6)
C9 N8 C18 C19 110.9(6)
C7 N8 C18 C19 -68.6(7)
C23 C18 C19 C20 1.1(8)
N8 C18 C19 C20 179.8(5)
C18 C19 C20 C21 1.3(8)
C19 C20 C21 C22 -2.6(9)
C20 C21 C22 C23 1.5(8)
C21 C22 C23 C18 0.9(8)
N8 C18 C23 C22 179.1(5)
C19 C18 C23 C22 -2.2(8)
C10 C11 N1 C12 171.0(5)
C10 C11 N1 C5 47.3(5)
C13 C12 N1 C11 171.5(5)
C13 C12 N1 C5 -68.3(6)
C4 C5 N1 C11 -173.3(4)
C6 C5 N1 C11 -48.1(5)
C4 C5 N1 C12 57.9(6)
C6 C5 N1 C12 -176.8(4)
C2 C1 O1 C16 -179.6(5)
C15 C1 O1 C16 2.4(8)
C1 C2 O2 C17 173.4(5)
C3 C2 O2 C17 -5.6(7)
C38 C24 C25 O6 -179.9(5)
O5 C24 C25 O6 0.9(7)
C38 C24 C25 C26 -0.6(8)
O5 C24 C25 C26 -179.8(4)
O6 C25 C26 C27 178.3(5)
C24 C25 C26 C27 -0.8(7)
C25 C26 C27 C37 2.0(8)
C25 C26 C27 C28 -180.0(5)
C26 C27 C28 N3 156.4(5)
C37 C27 C28 N3 -25.6(7)
C26 C27 C28 C29 42.0(7)
C37 C27 C28 C29 -139.9(5)
N3 C28 C29 C30 145.3(4)
C27 C28 C29 C30 -95.4(6)
N3 C28 C29 C33 32.7(5)
C27 C28 C29 C33 152.0(5)
C28 C29 C30 O7 73.8(7)
C33 C29 C30 O7 -174.4(6)
C28 C29 C30 N31 -108.8(5)
C33 C29 C30 N31 3.1(6)
O7 C30 N31 C32 175.3(5)
C29 C30 N31 C32 -2.2(6)
O7 C30 N31 C41 -5.3(9)
C29 C30 N31 C41 177.1(5)
C30 N31 C32 O8 -178.4(5)
C41 N31 C32 O8 2.2(9)
C30 N31 C32 C33 0.4(6)
C41 N31 C32 C33 -179.0(5)
O8 C32 C33 C34 -63.2(8)
N31 C32 C33 C34 118.1(5)
O8 C32 C33 C29 -179.7(6)
N31 C32 C33 C29 1.7(6)
C30 C29 C33 C32 -2.9(6)
C28 C29 C33 C32 115.6(5)
C30 C29 C33 C34 -124.6(5)
C28 C29 C33 C34 -6.2(6)
C32 C33 C34 N3 -139.2(5)
C29 C33 C34 N3 -22.5(5)
N3 C35 C36 C37 41.4(7)
C26 C27 C37 C38 -1.7(8)
C28 C27 C37 C38 -179.7(5)
C26 C27 C37 C36 -179.2(5)
C28 C27 C37 C36 2.8(8)
C35 C36 C37 C27 -10.9(8)
C35 C36 C37 C38 171.7(5)
O5 C24 C38 C37 180.0(5)
C25 C24 C38 C37 0.9(9)
C27 C37 C38 C24 0.3(9)
C36 C37 C38 C24 177.8(5)
C30 N31 C41 C42 81.0(7)
C32 N31 C41 C42 -99.6(6)
C30 N31 C41 C46 -98.3(6)
C32 N31 C41 C46 81.0(6)
C46 C41 C42 C43 -3.4(8)
N31 C41 C42 C43 177.2(5)
C41 C42 C43 C44 2.6(9)
C42 C43 C44 C45 -1.7(9)
C43 C44 C45 C46 1.7(9)
C42 C41 C46 C45 3.4(8)
N31 C41 C46 C45 -177.2(5)
C44 C45 C46 C41 -2.6(8)
C36 C35 N3 C28 -68.3(6)
C36 C35 N3 C34 171.9(5)
C27 C28 N3 C35 59.5(6)
C29 C28 N3 C35 -175.2(4)
C27 C28 N3 C34 -175.1(4)
C29 C28 N3 C34 -49.7(5)
C33 C34 N3 C35 168.6(5)
C33 C34 N3 C28 45.4(5)
C38 C24 O5 C39 3.3(9)
C25 C24 O5 C39 -177.5(5)
C26 C25 O6 C40 1.9(7)
C24 C25 O6 C40 -179.0(5)
